data_1547041
loop_
_publ_author_name
'Morris, Patrick J.'
'Moaddel, Ruin'
'Zanos, Panos'
'Moore, Curtis E.'
'Gould, Todd'
'Zarate, Jr, Carlos A'
'Thomas, Craig J.'

_publ_section_title
;
 Synthesis and N-Methyl-d-aspartate (NMDA) Receptor Activity of Ketamine
 Metabolites.
;
_journal_issue 17
_journal_name_full 'Organic letters'
_journal_page_first 4572
_journal_page_last 4575
_journal_paper_doi 10.1021/acs.orglett.7b02177
_journal_volume 19
_journal_year 2017
_chemical_absolute_configuration ad
_chemical_formula_moiety 'C12 H14 Cl N O2'
_chemical_formula_sum 'C12 H14 Cl N O2'
_chemical_formula_weight 239.69
_space_group_crystal_system orthorhombic
_space_group_IT_number 19
_space_group_name_Hall 'P 2ac 2ab'
_space_group_name_H-M_alt 'P 21 21 21'
_symmetry_space_group_name_Hall 'P 2ac 2ab'
_symmetry_space_group_name_H-M 'P 21 21 21'
_atom_sites_solution_hydrogens mixed
_atom_sites_solution_primary dual
_atom_sites_solution_secondary difmap
_audit_creation_date 2016-10-20
_audit_creation_method
;
Olex2 1.2-beta
(compiled 2016.09.09 svn.r3337 for OlexSys, GUI svn.r5227)
;
_cell_angle_alpha 90
_cell_angle_beta 90
_cell_angle_gamma 90
_cell_formula_units_Z 4
_cell_length_a 7.2277(3)
_cell_length_b 7.3744(3)
_cell_length_c 21.3606(8)
_cell_measurement_reflns_used 6633
_cell_measurement_temperature 100.0
_cell_measurement_theta_max 25.331
_cell_measurement_theta_min 2.922
_cell_volume 1138.52(8)
_computing_cell_refinement 'SAINT v8.37A (Bruker, 2016)'
_computing_data_collection 'APEX3 v2016.1-0 (Bruker, 2016)'
_computing_data_reduction 'SAINT v8.37A (Bruker, 2016)'
_computing_molecular_graphics 'Olex2 (Dolomanov et al., 2009)'
_computing_publication_material 'Olex2 (Dolomanov et al., 2009)'
_computing_structure_refinement 'ShelXL (Sheldrick, 2015)'
_computing_structure_solution 'ShelXT (Sheldrick, 2015)'
_diffrn_ambient_temperature 100.0
_diffrn_detector 'Bruker APEX-II CCD'
_diffrn_detector_area_resol_mean 8.258
_diffrn_detector_type 'CCD Area Detector'
_diffrn_measured_fraction_theta_full 1.000
_diffrn_measured_fraction_theta_max 1.000
_diffrn_measurement_device 'Kappa Four-Circle Diffractometer'
_diffrn_measurement_device_type 'Bruker APEX II Ultra'
_diffrn_measurement_method '\w and \f scans'
_diffrn_radiation_monochromator 'Double Bounce Multilayer Mirrors'
_diffrn_radiation_probe x-ray
_diffrn_radiation_type MoK\a
_diffrn_radiation_wavelength 0.71073
_diffrn_reflns_av_R_equivalents 0.0615
_diffrn_reflns_av_unetI/netI 0.0425
_diffrn_reflns_Laue_measured_fraction_full 1.000
_diffrn_reflns_Laue_measured_fraction_max 1.000
_diffrn_reflns_limit_h_max 8
_diffrn_reflns_limit_h_min -8
_diffrn_reflns_limit_k_max 8
_diffrn_reflns_limit_k_min -8
_diffrn_reflns_limit_l_max 21
_diffrn_reflns_limit_l_min -25
_diffrn_reflns_number 12041
_diffrn_reflns_point_group_measured_fraction_full 1.000
_diffrn_reflns_point_group_measured_fraction_max 0.999
_diffrn_reflns_theta_full 25.000
_diffrn_reflns_theta_max 25.331
_diffrn_reflns_theta_min 1.907
_diffrn_source 'Micro Focus Rotating Anode'
_diffrn_source_type 'Bruker TXS'
_diffrn_standards_number 0
_exptl_absorpt_coefficient_mu 0.319
_exptl_absorpt_correction_T_max 0.2417
_exptl_absorpt_correction_T_min 0.2061
_exptl_absorpt_correction_type multi-scan
_exptl_absorpt_process_details
;
SADABS-2016/2 (Bruker,2016/2) was used for absorption correction.
wR2(int) was 0.1638 before and 0.0863 after correction.
The Ratio of minimum to maximum transmission is 0.8527.
The \l/2 correction factor is Not present.
;
_exptl_crystal_colour Colorless
_exptl_crystal_colour_primary Colorless
_exptl_crystal_density_diffrn 1.398
_exptl_crystal_description Rod
_exptl_crystal_F_000 504
_exptl_crystal_size_max 0.209
_exptl_crystal_size_mid 0.095
_exptl_crystal_size_min 0.087
_refine_diff_density_max 0.242
_refine_diff_density_min -0.211
_refine_diff_density_rms 0.047
_refine_ls_abs_structure_details
;
 Flack x determined using 800 quotients [(I+)-(I-)]/[(I+)+(I-)]
 (Parsons, Flack and Wagner, Acta Cryst. B69 (2013) 249-259).
;
_refine_ls_abs_structure_Flack 0.01(4)
_refine_ls_extinction_method none
_refine_ls_goodness_of_fit_ref 1.050
_refine_ls_hydrogen_treatment mixed
_refine_ls_matrix_type full
_refine_ls_number_parameters 157
_refine_ls_number_reflns 2083
_refine_ls_number_restraints 3
_refine_ls_restrained_S_all 1.050
_refine_ls_R_factor_all 0.0312
_refine_ls_R_factor_gt 0.0297
_refine_ls_shift/su_max 0.000
_refine_ls_shift/su_mean 0.000
_refine_ls_structure_factor_coef Fsqd
_refine_ls_weighting_details 'w=1/[\s^2^(Fo^2^)+(0.0389P)^2^+0.2675P] where P=(Fo^2^+2Fc^2^)/3'
_refine_ls_weighting_scheme calc
_refine_ls_wR_factor_gt 0.0751
_refine_ls_wR_factor_ref 0.0761
_reflns_Friedel_coverage 0.681
_reflns_Friedel_fraction_full 1.000
_reflns_Friedel_fraction_max 0.998
_reflns_number_gt 2017
_reflns_number_total 2083
_reflns_threshold_expression 'I > 2\s(I)'
_cod_data_source_file ol7b02177_si_007.cif
_cod_data_source_block NIH19
_cod_depositor_comments
;
The following automatic conversions were performed:

'_diffrn_radiation_probe' value 'X-ray' changed to 'x-ray' according
to
/home/data/users/saulius/crontab/automatic-downloads/current/ACS/lib/dictionaries/cif_core.dic
dictionary named 'cif_core.dic' version 2.4.2 from 2011-04-26.

Automatic conversion script
Id: cif_fix_values 4973 2017-02-22 13:04:09Z antanas 
;
_cod_database_code 1547041
_shelx_space_group_comment
;
The symmetry employed for this shelxl refinement is uniquely defined
by the following loop, which should always be used as a source of
symmetry information in preference to the above space-group names.
They are only intended as comments.
;
_shelx_estimated_absorpt_t_max 0.973
_shelx_estimated_absorpt_t_min 0.936
_olex2_refinement_description
;
1. Fixed Uiso
 At 1.2 times of:
  All C(H) groups, All C(H,H) groups
2. Restrained distances
 O2-H2 = N1-H1B = N1-H1A
 0.95 with sigma of 0.02
3.a Ternary CH refined with riding coordinates:
 C10(H10)
3.b Secondary CH2 refined with riding coordinates:
 C9(H9A,H9B), C11(H11A,H11B), C12(H12A,H12B)
3.c Aromatic/amide H refined with riding coordinates:
 C2(H2A), C3(H3), C4(H4), C5(H5)
;
_shelx_shelxl_version_number 2016/5
_olex2_submission_special_instructions 'No special instructions were received'

loop_
_space_group_symop_operation_xyz
'x, y, z'
'-x+1/2, -y, z+1/2'
'-x, y+1/2, -z+1/2'
'x+1/2, -y+1/2, -z'

loop_
_atom_site_label
_atom_site_type_symbol
_atom_site_fract_x
_atom_site_fract_y
_atom_site_fract_z
_atom_site_U_iso_or_equiv
_atom_site_adp_type
_atom_site_occupancy
_atom_site_site_symmetry_order
_atom_site_calc_flag
_atom_site_refinement_flags_posn
Cl1 Cl 0.64242(8) 0.55801(9) 0.43404(3) 0.02066(19) Uani 1 1 d .
O1 O 0.5325(3) 0.6082(3) 0.28601(9) 0.0197(4) Uani 1 1 d .
O2 O 0.0857(2) 1.0239(2) 0.33136(8) 0.0169(4) Uani 1 1 d D
H2 H 0.177(4) 1.112(4) 0.3285(15) 0.032(9) Uiso 1 1 d D
N1 N 0.3618(4) 0.3003(3) 0.33270(11) 0.0161(5) Uani 1 1 d D
H1A H 0.466(4) 0.267(5) 0.3544(14) 0.030(9) Uiso 1 1 d D
H1B H 0.398(4) 0.295(4) 0.2906(11) 0.023(8) Uiso 1 1 d D
C1 C 0.4217(3) 0.5106(3) 0.46346(12) 0.0149(5) Uani 1 1 d .
C2 C 0.4052(4) 0.4999(3) 0.52804(12) 0.0187(6) Uani 1 1 d .
H2A H 0.509754 0.519812 0.554116 0.022 Uiso 1 1 calc R
C3 C 0.2353(4) 0.4599(4) 0.55395(12) 0.0203(6) Uani 1 1 d .
H3 H 0.221650 0.454856 0.598151 0.024 Uiso 1 1 calc R
C4 C 0.0846(4) 0.4273(4) 0.51566(12) 0.0194(6) Uani 1 1 d .
H4 H -0.032418 0.399103 0.533437 0.023 Uiso 1 1 calc R
C5 C 0.1052(3) 0.4360(3) 0.45104(11) 0.0149(5) Uani 1 1 d .
H5 H 0.001302 0.410807 0.425208 0.018 Uiso 1 1 calc R
C6 C 0.2733(3) 0.4804(3) 0.42282(11) 0.0120(5) Uani 1 1 d .
C7 C 0.2949(3) 0.4807(3) 0.35131(11) 0.0124(5) Uani 1 1 d .
C8 C 0.4157(3) 0.6359(3) 0.32602(11) 0.0134(5) Uani 1 1 d .
C9 C 0.3532(4) 0.8233(3) 0.34369(12) 0.0142(5) Uani 1 1 d .
H9A H 0.444078 0.914389 0.329099 0.017 Uiso 1 1 calc R
H9B H 0.341510 0.833531 0.389731 0.017 Uiso 1 1 calc R
C10 C 0.1635(4) 0.8556(3) 0.31209(12) 0.0136(5) Uani 1 1 d .
H10 H 0.180892 0.857652 0.265649 0.016 Uiso 1 1 calc R
C11 C 0.0288(4) 0.7054(4) 0.32869(12) 0.0146(6) Uani 1 1 d .
H11A H -0.085885 0.720754 0.303892 0.018 Uiso 1 1 calc R
H11B H -0.004344 0.715088 0.373535 0.018 Uiso 1 1 calc R
C12 C 0.1096(3) 0.5165(3) 0.31602(12) 0.0148(5) Uani 1 1 d .
H12A H 0.130918 0.503002 0.270482 0.018 Uiso 1 1 calc R
H12B H 0.017991 0.423781 0.328764 0.018 Uiso 1 1 calc R

loop_
_atom_site_aniso_label
_atom_site_aniso_U_11
_atom_site_aniso_U_22
_atom_site_aniso_U_33
_atom_site_aniso_U_23
_atom_site_aniso_U_13
_atom_site_aniso_U_12
Cl1 0.0123(3) 0.0236(3) 0.0261(4) 0.0017(3) -0.0024(3) -0.0018(3)
O1 0.0217(9) 0.0172(10) 0.0201(10) 0.0033(8) 0.0086(8) 0.0012(7)
O2 0.0184(9) 0.0110(9) 0.0215(10) 0.0008(7) 0.0021(7) 0.0017(7)
N1 0.0209(12) 0.0113(10) 0.0159(12) -0.0022(9) 0.0016(11) 0.0033(9)
C1 0.0154(12) 0.0121(12) 0.0172(13) -0.0003(10) 0.0013(10) 0.0012(10)
C2 0.0257(13) 0.0146(13) 0.0157(13) -0.0018(10) -0.0065(11) 0.0036(11)
C3 0.0342(15) 0.0160(14) 0.0105(13) -0.0005(11) 0.0041(11) 0.0036(12)
C4 0.0235(13) 0.0130(13) 0.0217(14) 0.0024(11) 0.0071(11) 0.0010(11)
C5 0.0166(12) 0.0119(11) 0.0163(13) 0.0000(10) 0.0012(10) 0.0007(11)
C6 0.0143(11) 0.0077(11) 0.0141(13) 0.0005(10) -0.0006(9) 0.0020(9)
C7 0.0143(11) 0.0094(12) 0.0133(12) -0.0016(10) 0.0007(9) 0.0012(10)
C8 0.0140(12) 0.0164(13) 0.0097(12) 0.0015(10) -0.0029(10) 0.0003(10)
C9 0.0158(12) 0.0125(12) 0.0144(13) 0.0003(9) 0.0008(11) -0.0032(11)
C10 0.0180(13) 0.0131(12) 0.0098(12) 0.0005(10) -0.0003(11) 0.0005(11)
C11 0.0134(12) 0.0149(13) 0.0156(13) 0.0007(11) -0.0041(11) 0.0007(10)
C12 0.0176(12) 0.0128(12) 0.0141(12) 0.0011(10) -0.0038(10) -0.0012(10)

loop_
_atom_type_symbol
_atom_type_description
_atom_type_scat_dispersion_real
_atom_type_scat_dispersion_imag
_atom_type_scat_source
C C 0.0033 0.0016 'International Tables Vol C Tables 4.2.6.8 and 6.1.1.4'
H H 0.0000 0.0000 'International Tables Vol C Tables 4.2.6.8 and 6.1.1.4'
Cl Cl 0.1484 0.1585 'International Tables Vol C Tables 4.2.6.8 and 6.1.1.4'
N N 0.0061 0.0033 'International Tables Vol C Tables 4.2.6.8 and 6.1.1.4'
O O 0.0106 0.0060 'International Tables Vol C Tables 4.2.6.8 and 6.1.1.4'

loop_
_geom_angle_atom_site_label_1
_geom_angle_atom_site_label_2
_geom_angle_atom_site_label_3
_geom_angle
C10 O2 H2 108(2)
H1A N1 H1B 104(3)
C7 N1 H1A 112(2)
C7 N1 H1B 112.8(19)
C2 C1 Cl1 116.53(19)
C2 C1 C6 122.9(2)
C6 C1 Cl1 120.6(2)
C1 C2 H2A 120.4
C3 C2 C1 119.2(2)
C3 C2 H2A 120.4
C2 C3 H3 120.0
C2 C3 C4 120.1(2)
C4 C3 H3 120.0
C3 C4 H4 120.2
C3 C4 C5 119.7(2)
C5 C4 H4 120.2
C4 C5 H5 118.9
C4 C5 C6 122.2(2)
C6 C5 H5 118.9
C1 C6 C7 122.7(2)
C5 C6 C1 115.9(2)
C5 C6 C7 121.2(2)
N1 C7 C6 107.5(2)
N1 C7 C8 113.1(2)
N1 C7 C12 107.78(19)
C6 C7 C8 114.1(2)
C6 C7 C12 113.2(2)
C8 C7 C12 101.05(19)
O1 C8 C7 121.0(2)
O1 C8 C9 122.6(2)
C9 C8 C7 115.2(2)
C8 C9 H9A 110.2
C8 C9 H9B 110.2
C8 C9 C10 107.4(2)
H9A C9 H9B 108.5
C10 C9 H9A 110.2
C10 C9 H9B 110.2
O2 C10 C9 111.0(2)
O2 C10 H10 108.9
O2 C10 C11 108.40(19)
C9 C10 H10 108.9
C11 C10 C9 110.7(2)
C11 C10 H10 108.9
C10 C11 H11A 109.2
C10 C11 H11B 109.2
C10 C11 C12 112.2(2)
H11A C11 H11B 107.9
C12 C11 H11A 109.2
C12 C11 H11B 109.2
C7 C12 H12A 108.9
C7 C12 H12B 108.9
C11 C12 C7 113.3(2)
C11 C12 H12A 108.9
C11 C12 H12B 108.9
H12A C12 H12B 107.7

loop_
_geom_bond_atom_site_label_1
_geom_bond_atom_site_label_2
_geom_bond_distance
Cl1 C1 1.750(3)
O1 C8 1.219(3)
O2 H2 0.93(2)
O2 C10 1.423(3)
N1 H1A 0.92(2)
N1 H1B 0.94(2)
N1 C7 1.470(3)
C1 C2 1.387(4)
C1 C6 1.397(4)
C2 H2A 0.9500
C2 C3 1.379(4)
C3 H3 0.9500
C3 C4 1.383(4)
C4 H4 0.9500
C4 C5 1.390(4)
C5 H5 0.9500
C5 C6 1.396(3)
C6 C7 1.535(3)
C7 C8 1.538(4)
C7 C12 1.559(3)
C8 C9 1.502(3)
C9 H9A 0.9900
C9 H9B 0.9900
C9 C10 1.547(4)
C10 H10 1.0000
C10 C11 1.517(4)
C11 H11A 0.9900
C11 H11B 0.9900
C11 C12 1.534(3)
C12 H12A 0.9900
C12 H12B 0.9900

loop_
_geom_hbond_atom_site_label_D
_geom_hbond_atom_site_label_H
_geom_hbond_atom_site_label_A
_geom_hbond_distance_DH
_geom_hbond_distance_HA
_geom_hbond_distance_DA
_geom_hbond_angle_DHA
_geom_hbond_site_symmetry_A
O2 H2 N1 0.93(2) 1.93(2) 2.853(3) 173(3) 1_565
N1 H1B O1 0.94(2) 2.20(3) 3.003(3) 143(3) 3_645
